data_4066819
loop_
_publ_author_name
'Koridze, Avthandil A.'
'Polezhaev, Alexander V.'
'Safronov, Sergey V.'
'Sheloumov, Alexey M.'
'Dolgushin, Fedor M.'
'Ezernitskaya, Mariam G.'
'Lokshin, Boris V.'
'Petrovskii, Pavel V.'
'Peregudov, Alexander S.'

_publ_section_title
;
 Cationic Ruthenium Hydrido&#x2212;Carbonyls Derived from
 Metallocene-Based Pincers: Unusual Rearrangements and H2Evolution with
 Formation of Cationic Ruthenium Metallocenylidenes
;
_journal_issue 19
_journal_name_full Organometallics
_journal_page_first 4360
_journal_paper_doi 10.1021/om100667p
_journal_volume 29
_journal_year 2010
_chemical_formula_moiety 'C30 H49 Fe O2 P2 Ru 1+, C32 H12 B F24 1-, 0.5(C6 H14), 0.5(C H2 Cl2)'
_chemical_formula_sum 'C65.5 H69 B Cl F24 Fe O2 P2 Ru'
_chemical_formula_weight 1609.33
_chemical_name_systematic
; 
 ? 
;
_space_group_IT_number 2
_symmetry_cell_setting triclinic
_symmetry_space_group_name_Hall '-P 1'
_symmetry_space_group_name_H-M 'P -1'
_atom_sites_solution_hydrogens mixed
_atom_sites_solution_primary direct
_atom_sites_solution_secondary difmap
_audit_creation_method SHELXL-97
_cell_angle_alpha 79.3800(10)
_cell_angle_beta 75.6530(10)
_cell_angle_gamma 81.3960(10)
_cell_formula_units_Z 2
_cell_length_a 13.3169(7)
_cell_length_b 13.7437(8)
_cell_length_c 20.2072(11)
_cell_measurement_reflns_used 8230
_cell_measurement_temperature 100(2)
_cell_measurement_theta_max 29.9
_cell_measurement_theta_min 2.3
_cell_volume 3500.6(3)
_computing_cell_refinement 'Bruker SAINT'
_computing_data_collection 'Bruker APEX2'
_computing_data_reduction 'Bruker SAINT'
_computing_molecular_graphics 'Bruker SHELXTL'
_computing_publication_material 'Bruker SHELXTL'
_computing_structure_refinement 'SHELXL-97 (Sheldrick, 1997)'
_computing_structure_solution 'SHELXS-97 (Sheldrick, 1990)'
_diffrn_ambient_temperature 100(2)
_diffrn_measured_fraction_theta_full 0.995
_diffrn_measured_fraction_theta_max 0.995
_diffrn_measurement_device_type 'Bruker SMART APEX II area detector'
_diffrn_measurement_method '\w scans'
_diffrn_radiation_monochromator graphite
_diffrn_radiation_source 'normal-focus sealed tube'
_diffrn_radiation_type MoK\a
_diffrn_radiation_wavelength 0.71073
_diffrn_reflns_av_R_equivalents 0.0291
_diffrn_reflns_av_sigmaI/netI 0.0344
_diffrn_reflns_limit_h_max 18
_diffrn_reflns_limit_h_min -18
_diffrn_reflns_limit_k_max 18
_diffrn_reflns_limit_k_min -18
_diffrn_reflns_limit_l_max 27
_diffrn_reflns_limit_l_min -27
_diffrn_reflns_number 51687
_diffrn_reflns_theta_full 29.00
_diffrn_reflns_theta_max 29.00
_diffrn_reflns_theta_min 1.59
_exptl_absorpt_coefficient_mu 0.613
_exptl_absorpt_correction_T_max 0.919
_exptl_absorpt_correction_T_min 0.782
_exptl_absorpt_correction_type multi-scan
_exptl_absorpt_process_details SADABS
_exptl_crystal_colour brown
_exptl_crystal_density_diffrn 1.527
_exptl_crystal_density_method 'not measured'
_exptl_crystal_description prism
_exptl_crystal_F_000 1632
_exptl_crystal_size_max 0.42
_exptl_crystal_size_mid 0.31
_exptl_crystal_size_min 0.14
_refine_diff_density_max 1.655
_refine_diff_density_min -0.749
_refine_diff_density_rms 0.097
_refine_ls_extinction_method none
_refine_ls_goodness_of_fit_ref 1.034
_refine_ls_hydrogen_treatment constr
_refine_ls_matrix_type full
_refine_ls_number_parameters 1073
_refine_ls_number_reflns 18512
_refine_ls_number_restraints 0
_refine_ls_restrained_S_all 1.034
_refine_ls_R_factor_all 0.0666
_refine_ls_R_factor_gt 0.0487
_refine_ls_shift/su_max 0.006
_refine_ls_shift/su_mean 0.001
_refine_ls_structure_factor_coef Fsqd
_refine_ls_weighting_details 'calc w=1/[\s^2^(Fo^2^)+(0.0661P)^2^+4.2878P] where P=(Fo^2^+2Fc^2^)/3'
_refine_ls_weighting_scheme calc
_refine_ls_wR_factor_gt 0.1186
_refine_ls_wR_factor_ref 0.1342
_reflns_number_gt 14329
_reflns_number_total 18512
_reflns_threshold_expression >2sigma(I)
_cod_data_source_file om100667p_si_002.cif
_cod_data_source_block feruco
_cod_depositor_comments
;
The following automatic conversions were performed:

'_symmetry_cell_setting' value 'Triclinic' changed to 'triclinic'
according to /home/saulius/struct/CIF-dictionaries/cif_core.dic
dictionary named 'cif_core.dic' version 2.4.1 from 2010-06-29.

Automatic conversion script
Id: cif_fix_values 1715 2011-07-08 13:25:40Z adriana 
;
_cod_original_formula_sum 'C65.50 H69 B Cl F24 Fe O2 P2 Ru'
_cod_database_code 4066819

loop_
_symmetry_equiv_pos_as_xyz
'x, y, z'
'-x, -y, -z'

loop_
_atom_site_label
_atom_site_type_symbol
_atom_site_fract_x
_atom_site_fract_y
_atom_site_fract_z
_atom_site_U_iso_or_equiv
_atom_site_adp_type
_atom_site_occupancy
_atom_site_symmetry_multiplicity
_atom_site_calc_flag
_atom_site_refinement_flags
_atom_site_disorder_assembly
_atom_site_disorder_group
Ru1 Ru 0.583147(16) 0.892387(15) 0.844413(10) 0.02490(6) Uani 1 1 d . . .
H1M H 0.6427 0.7765 0.8591 0.030 Uiso 1 1 d R A .
Fe1 Fe 0.64426(3) 0.82145(3) 0.636141(17) 0.02273(8) Uani 1 1 d . . .
P1 P 0.43910(5) 0.79580(5) 0.86103(3) 0.02403(13) Uani 1 1 d . A .
P2 P 0.7630(5) 0.9334(7) 0.8015(5) 0.0283(7) Uani 0.67 1 d P A 1
P2' P 0.7580(12) 0.9206(14) 0.8110(9) 0.039(3) Uani 0.33 1 d P A 2
O1 O 0.5718(3) 0.9018(2) 0.99292(12) 0.0634(8) Uani 1 1 d . . .
O2 O 0.4732(2) 1.10853(18) 0.83629(15) 0.0595(7) Uani 1 1 d . . .
C1 C 0.60593(19) 0.86651(19) 0.73136(12) 0.0251(5) Uani 1 1 d . A .
H1 H 0.5717 0.9279 0.7278 0.030 Uiso 1 1 d R . .
C2 C 0.7181(2) 0.8454(2) 0.70701(13) 0.0314(6) Uani 1 1 d . A .
C3 C 0.7379(2) 0.7433(2) 0.69828(14) 0.0331(6) Uani 1 1 d . A .
H3A H 0.8082 0.7073 0.6819 0.040 Uiso 1 1 calc R . .
C4 C 0.6415(2) 0.7013(2) 0.71467(13) 0.0280(5) Uani 1 1 d . A .
H4A H 0.6331 0.6315 0.7111 0.034 Uiso 1 1 calc R . .
C5 C 0.55908(19) 0.77641(19) 0.73437(12) 0.0236(5) Uani 1 1 d . A .
C6 C 0.5872(2) 0.9286(2) 0.56382(14) 0.0349(6) Uani 1 1 d . A .
H6A H 0.5398 0.9904 0.5738 0.042 Uiso 1 1 calc R . .
C7 C 0.6974(2) 0.9192(2) 0.54886(14) 0.0362(6) Uani 1 1 d . A .
H7A H 0.7415 0.9735 0.5457 0.043 Uiso 1 1 calc R . .
C8 C 0.7351(2) 0.8186(2) 0.53935(13) 0.0329(6) Uani 1 1 d . A .
H8A H 0.8099 0.7904 0.5274 0.040 Uiso 1 1 calc R . .
C9 C 0.6468(2) 0.7665(2) 0.54837(13) 0.0291(5) Uani 1 1 d . A .
H9A H 0.6488 0.6947 0.5445 0.035 Uiso 1 1 calc R . .
C10 C 0.5555(2) 0.8340(2) 0.56379(13) 0.0303(5) Uani 1 1 d . A .
H10A H 0.4820 0.8179 0.5733 0.036 Uiso 1 1 calc R . .
C11 C 0.44941(19) 0.76461(19) 0.77333(12) 0.0252(5) Uani 1 1 d . . .
H11A H 0.4339 0.6954 0.7768 0.030 Uiso 1 1 calc R A .
H11B H 0.3997 0.8102 0.7498 0.030 Uiso 1 1 calc R . .
C12 C 0.7907(2) 0.9160(3) 0.71127(16) 0.0434(8) Uani 1 1 d . . .
H12A H 0.7789 0.9803 0.6814 0.052 Uiso 1 1 calc R A 1
H12B H 0.8641 0.8879 0.6961 0.052 Uiso 1 1 calc R A 1
C13 C 0.4534(2) 0.6718(2) 0.91932(13) 0.0320(6) Uani 1 1 d . . .
C14 C 0.4792(3) 0.6878(2) 0.98646(15) 0.0414(7) Uani 1 1 d . A .
H14A H 0.4786 0.6249 1.0185 0.062 Uiso 1 1 calc R . .
H14B H 0.4270 0.7378 1.0078 0.062 Uiso 1 1 calc R . .
H14C H 0.5484 0.7109 0.9758 0.062 Uiso 1 1 calc R . .
C15 C 0.5452(2) 0.6049(2) 0.88128(16) 0.0367(6) Uani 1 1 d . A .
H15A H 0.5602 0.5442 0.9129 0.055 Uiso 1 1 calc R . .
H15B H 0.6070 0.6410 0.8654 0.055 Uiso 1 1 calc R . .
H15C H 0.5265 0.5870 0.8414 0.055 Uiso 1 1 calc R . .
C16 C 0.3568(3) 0.6152(2) 0.93792(16) 0.0430(7) Uani 1 1 d . A .
H16A H 0.3733 0.5482 0.9620 0.065 Uiso 1 1 calc R . .
H16B H 0.3358 0.6102 0.8956 0.065 Uiso 1 1 calc R . .
H16C H 0.2996 0.6509 0.9680 0.065 Uiso 1 1 calc R . .
C17 C 0.3016(2) 0.8585(2) 0.88281(14) 0.0339(6) Uani 1 1 d . . .
C18 C 0.2195(2) 0.8001(3) 0.87056(17) 0.0441(7) Uani 1 1 d . A .
H18A H 0.1525 0.8420 0.8744 0.066 Uiso 1 1 calc R . .
H18B H 0.2115 0.7400 0.9053 0.066 Uiso 1 1 calc R . .
H18C H 0.2421 0.7812 0.8243 0.066 Uiso 1 1 calc R . .
C19 C 0.2964(3) 0.9597(2) 0.83564(17) 0.0417(7) Uani 1 1 d . A .
H19A H 0.2233 0.9849 0.8363 0.063 Uiso 1 1 calc R . .
H19B H 0.3336 0.9517 0.7883 0.063 Uiso 1 1 calc R . .
H19C H 0.3289 1.0071 0.8522 0.063 Uiso 1 1 calc R . .
C20 C 0.2751(3) 0.8775(3) 0.95808(16) 0.0455(8) Uani 1 1 d . A .
H20A H 0.2076 0.9182 0.9676 0.068 Uiso 1 1 calc R . .
H20B H 0.3292 0.9128 0.9654 0.068 Uiso 1 1 calc R . .
H20C H 0.2715 0.8138 0.9892 0.068 Uiso 1 1 calc R . .
C21 C 0.8673(5) 0.8437(5) 0.8350(3) 0.0367(13) Uani 0.67 1 d P A 1
C22 C 0.8679(5) 0.8607(6) 0.9072(3) 0.0649(17) Uani 0.67 1 d P A 1
H22A H 0.9182 0.8106 0.9260 0.097 Uiso 0.67 1 calc PR A 1
H22B H 0.7982 0.8552 0.9371 0.097 Uiso 0.67 1 calc PR A 1
H22C H 0.8877 0.9273 0.9048 0.097 Uiso 0.67 1 calc PR A 1
C23 C 0.9790(4) 0.8535(5) 0.7877(3) 0.0563(14) Uani 0.67 1 d P A 1
H23A H 1.0304 0.8088 0.8094 0.084 Uiso 0.67 1 calc PR A 1
H23B H 0.9950 0.9224 0.7817 0.084 Uiso 0.67 1 calc PR A 1
H23C H 0.9816 0.8356 0.7425 0.084 Uiso 0.67 1 calc PR A 1
C21' C 0.8438(11) 0.8197(11) 0.8597(6) 0.036(3) Uani 0.33 1 d P A 2
C22' C 0.7984(7) 0.8069(8) 0.9359(4) 0.0367(19) Uani 0.33 1 d P A 2
H22D H 0.8463 0.7611 0.9599 0.055 Uiso 0.33 1 calc PR A 2
H22E H 0.7314 0.7796 0.9459 0.055 Uiso 0.33 1 calc PR A 2
H22F H 0.7877 0.8716 0.9519 0.055 Uiso 0.33 1 calc PR A 2
C23' C 0.9557(7) 0.8451(9) 0.8430(6) 0.050(3) Uani 0.33 1 d P A 2
H23D H 0.9993 0.7897 0.8636 0.074 Uiso 0.33 1 calc PR A 2
H23E H 0.9576 0.9053 0.8620 0.074 Uiso 0.33 1 calc PR A 2
H23F H 0.9822 0.8568 0.7928 0.074 Uiso 0.33 1 calc PR A 2
C24 C 0.8480(3) 0.7322(3) 0.8344(2) 0.0563(9) Uani 1 1 d . . .
H24A H 0.9030 0.6868 0.8493 0.084 Uiso 0.67 1 d PR A 1
H24B H 0.8457 0.7235 0.7887 0.084 Uiso 0.67 1 d PR A 1
H24C H 0.7826 0.7191 0.8656 0.084 Uiso 0.67 1 d PR A 1
H24D H 0.8884 0.6807 0.8587 0.084 Uiso 0.33 1 d PR A 2
H24E H 0.8780 0.7379 0.7856 0.084 Uiso 0.33 1 d PR A 2
H24F H 0.7777 0.7159 0.8435 0.084 Uiso 0.33 1 d PR A 2
C25 C 0.7866(13) 1.0665(10) 0.7994(7) 0.030(2) Uani 0.67 1 d P A 1
C26 C 0.7276(10) 1.1374(8) 0.7498(4) 0.0398(17) Uani 0.67 1 d P A 1
H26A H 0.7211 1.2055 0.7597 0.060 Uiso 0.67 1 calc PR A 1
H26B H 0.6579 1.1170 0.7562 0.060 Uiso 0.67 1 calc PR A 1
H26C H 0.7661 1.1348 0.7019 0.060 Uiso 0.67 1 calc PR A 1
C27 C 0.9012(8) 1.0874(6) 0.7779(5) 0.0390(15) Uani 0.67 1 d P A 1
H27A H 0.9047 1.1595 0.7686 0.059 Uiso 0.67 1 calc PR A 1
H27B H 0.9359 1.0584 0.7362 0.059 Uiso 0.67 1 calc PR A 1
H27C H 0.9362 1.0578 0.8154 0.059 Uiso 0.67 1 calc PR A 1
C28 C 0.7386(7) 1.0952(8) 0.8721(5) 0.0431(19) Uani 0.67 1 d P A 1
H28A H 0.7576 1.1606 0.8739 0.065 Uiso 0.67 1 calc PR A 1
H28B H 0.7651 1.0454 0.9069 0.065 Uiso 0.67 1 calc PR A 1
H28C H 0.6625 1.0976 0.8817 0.065 Uiso 0.67 1 calc PR A 1
C25' C 0.791(3) 1.046(2) 0.8124(16) 0.048(8) Uani 0.33 1 d P A 2
C26' C 0.723(2) 1.1180(18) 0.7730(14) 0.077(8) Uani 0.33 1 d P A 2
H26D H 0.7486 1.1838 0.7633 0.116 Uiso 0.33 1 calc PR A 2
H26E H 0.6516 1.1223 0.8004 0.116 Uiso 0.33 1 calc PR A 2
H26F H 0.7258 1.0954 0.7293 0.116 Uiso 0.33 1 calc PR A 2
C27' C 0.901(2) 1.0620(19) 0.7684(12) 0.067(7) Uani 0.33 1 d P A 2
H27D H 0.9090 1.1332 0.7588 0.101 Uiso 0.33 1 calc PR A 2
H27E H 0.9108 1.0365 0.7247 0.101 Uiso 0.33 1 calc PR A 2
H27F H 0.9529 1.0263 0.7935 0.101 Uiso 0.33 1 calc PR A 2
C28' C 0.7719(15) 1.0712(15) 0.8846(10) 0.050(5) Uani 0.33 1 d P A 2
H28D H 0.7758 1.1425 0.8818 0.074 Uiso 0.33 1 calc PR A 2
H28E H 0.8249 1.0328 0.9079 0.074 Uiso 0.33 1 calc PR A 2
H28F H 0.7026 1.0546 0.9107 0.074 Uiso 0.33 1 calc PR A 2
C29 C 0.5752(3) 0.8980(2) 0.93623(15) 0.0400(7) Uani 1 1 d . A .
C30 C 0.5134(2) 1.0295(2) 0.83474(15) 0.0371(6) Uani 1 1 d . A .
B1 B 0.8321(2) 0.69788(19) 0.32409(13) 0.0204(5) Uani 1 1 d . . .
F1 F 1.00862(14) 0.84580(14) 0.50870(9) 0.0414(4) Uani 1 1 d . . .
F2 F 1.07606(13) 0.96379(12) 0.43319(10) 0.0397(4) Uani 1 1 d . . .
F3 F 1.12041(12) 0.81091(13) 0.41745(10) 0.0389(4) Uani 1 1 d . . .
F4 F 0.70649(13) 1.10945(12) 0.41650(9) 0.0340(4) Uani 1 1 d . . .
F5 F 0.77722(14) 1.13516(11) 0.30814(9) 0.0369(4) Uani 1 1 d . . .
F6 F 0.64381(12) 1.05273(11) 0.34434(9) 0.0335(3) Uani 1 1 d . . .
F7 F 0.39922(17) 0.86661(15) 0.37739(13) 0.0624(6) Uani 1 1 d . . .
F8 F 0.44743(15) 0.7699(2) 0.46201(11) 0.0695(7) Uani 1 1 d . . .
F9 F 0.34813(13) 0.72231(16) 0.40871(12) 0.0519(5) Uani 1 1 d . . .
F10 F 0.48773(18) 0.6492(3) 0.17247(15) 0.0929(11) Uani 1 1 d . . .
F11 F 0.6113(3) 0.5332(2) 0.18494(17) 0.0974(10) Uani 1 1 d . . .
F12 F 0.6438(2) 0.6702(3) 0.12450(12) 0.0841(9) Uani 1 1 d . . .
F13 F 0.9856(2) 0.93705(17) 0.07479(13) 0.0738(8) Uani 1 1 d . . .
F14 F 1.01992(16) 0.8233(2) 0.01058(9) 0.0625(6) Uani 1 1 d . . .
F15 F 0.86411(15) 0.86003(18) 0.06569(9) 0.0534(5) Uani 1 1 d . . .
F16 F 1.2378(6) 0.5854(9) 0.2320(4) 0.099(3) Uani 0.55 1 d P B 1
F17 F 1.2658(5) 0.6004(7) 0.1260(4) 0.088(2) Uani 0.55 1 d P B 1
F18 F 1.1846(7) 0.4864(5) 0.1870(10) 0.135(6) Uani 0.55 1 d P B 1
F16' F 1.2692(5) 0.6211(6) 0.1752(11) 0.122(5) Uani 0.45 1 d P B 2
F17' F 1.2161(8) 0.5346(10) 0.1210(4) 0.089(3) Uani 0.45 1 d P B 2
F18' F 1.1907(8) 0.5016(8) 0.2249(5) 0.089(5) Uani 0.45 1 d P B 2
F19 F 0.8684(3) 0.32601(14) 0.30715(11) 0.0756(8) Uani 1 1 d . . .
F20 F 0.99625(17) 0.28292(15) 0.35778(12) 0.0591(6) Uani 1 1 d . . .
F21 F 0.84495(16) 0.24404(12) 0.40965(10) 0.0442(4) Uani 1 1 d . . .
F22 F 0.73274(18) 0.5118(2) 0.60214(11) 0.0512(6) Uani 0.85 1 d P C 1
F23 F 0.8765(3) 0.5745(2) 0.58121(12) 0.0543(7) Uani 0.85 1 d P C 1
F24 F 0.8744(3) 0.4151(2) 0.60040(13) 0.0550(8) Uani 0.85 1 d P C 1
F22' F 0.8264(12) 0.5793(12) 0.5868(8) 0.042(4) Uiso 0.15 1 d P C 2
F23' F 0.9082(14) 0.4429(14) 0.5909(10) 0.045(5) Uiso 0.15 1 d P C 2
F24' F 0.7516(15) 0.4492(15) 0.6065(10) 0.071(5) Uiso 0.15 1 d P C 2
C31 C 0.84824(18) 0.79682(17) 0.35356(11) 0.0203(4) Uani 1 1 d . . .
C32 C 0.93288(18) 0.79691(17) 0.38331(12) 0.0215(4) Uani 1 1 d . . .
H32A H 0.9786 0.7374 0.3890 0.026 Uiso 1 1 calc R . .
C33 C 0.95176(18) 0.88189(18) 0.40474(12) 0.0213(4) Uani 1 1 d . . .
C34 C 0.88740(18) 0.97062(18) 0.39770(12) 0.0220(4) Uani 1 1 d . . .
H34A H 0.8999 1.0282 0.4129 0.026 Uiso 1 1 calc R . .
C35 C 0.80365(18) 0.97202(17) 0.36752(12) 0.0214(4) Uani 1 1 d . . .
C36 C 0.78542(18) 0.88755(17) 0.34562(12) 0.0216(4) Uani 1 1 d . . .
H36A H 0.7283 0.8915 0.3245 0.026 Uiso 1 1 calc R . .
C37 C 1.0393(2) 0.87578(19) 0.44017(14) 0.0277(5) Uani 1 1 d . . .
C38 C 0.7332(2) 1.06647(18) 0.35952(13) 0.0268(5) Uani 1 1 d . . .
C39 C 0.71369(19) 0.70277(17) 0.31095(12) 0.0222(4) Uani 1 1 d . . .
C40 C 0.62439(19) 0.73301(18) 0.35923(13) 0.0244(5) Uani 1 1 d . . .
H40A H 0.6325 0.7555 0.3991 0.029 Uiso 1 1 calc R . .
C41 C 0.52386(19) 0.73117(19) 0.35051(14) 0.0270(5) Uani 1 1 d . . .
C42 C 0.5088(2) 0.6976(2) 0.29325(15) 0.0323(6) Uani 1 1 d . . .
H42A H 0.4406 0.6960 0.2872 0.039 Uiso 1 1 calc R . .
C43 C 0.5957(2) 0.6665(2) 0.24545(15) 0.0328(6) Uani 1 1 d . . .
C44 C 0.6955(2) 0.66872(19) 0.25404(14) 0.0276(5) Uani 1 1 d . . .
H44A H 0.7536 0.6464 0.2202 0.033 Uiso 1 1 calc R . .
C45 C 0.4304(2) 0.7709(2) 0.40035(16) 0.0364(6) Uani 1 1 d . . .
C46 C 0.5828(3) 0.6296(3) 0.1828(2) 0.0492(9) Uani 1 1 d . . .
C47 C 0.92113(19) 0.69816(17) 0.25185(12) 0.0223(4) Uani 1 1 d . . .
C48 C 0.90731(19) 0.76554(18) 0.19252(12) 0.0243(5) Uani 1 1 d . . .
H48A H 0.8442 0.8088 0.1947 0.029 Uiso 1 1 calc R . .
C49 C 0.9827(2) 0.7712(2) 0.13074(13) 0.0279(5) Uani 1 1 d . . .
C50 C 1.0756(2) 0.7096(2) 0.12557(14) 0.0310(5) Uani 1 1 d . . .
H50A H 1.1266 0.7120 0.0832 0.037 Uiso 1 1 calc R . .
C51 C 1.0923(2) 0.6441(2) 0.18387(14) 0.0295(5) Uani 1 1 d . B .
C52 C 1.01668(19) 0.63869(19) 0.24563(13) 0.0258(5) Uani 1 1 d . . .
H52A H 1.0305 0.5932 0.2847 0.031 Uiso 1 1 calc R . .
C53 C 0.9631(2) 0.8471(3) 0.07090(14) 0.0386(7) Uani 1 1 d . . .
C54 C 1.1933(2) 0.5777(3) 0.17990(18) 0.0427(7) Uani 1 1 d . . .
C55 C 0.84617(18) 0.59477(17) 0.37755(12) 0.0216(4) Uani 1 1 d . . .
C56 C 0.86302(19) 0.50297(18) 0.35335(13) 0.0243(5) Uani 1 1 d . . .
H56A H 0.8690 0.5025 0.3056 0.029 Uiso 1 1 calc R . .
C57 C 0.8713(2) 0.41325(18) 0.39681(14) 0.0274(5) Uani 1 1 d . . .
C58 C 0.8620(2) 0.40993(19) 0.46738(14) 0.0286(5) Uani 1 1 d . . .
H58A H 0.8672 0.3482 0.4972 0.034 Uiso 1 1 calc R . .
C59 C 0.8448(2) 0.49942(19) 0.49248(13) 0.0258(5) Uani 1 1 d . C .
C60 C 0.83710(18) 0.58996(17) 0.44861(12) 0.0218(4) Uani 1 1 d . . .
H60A H 0.8253 0.6502 0.4675 0.026 Uiso 1 1 calc R . .
C61 C 0.8944(3) 0.3174(2) 0.36766(16) 0.0392(7) Uani 1 1 d . . .
C62 C 0.8326(2) 0.4988(2) 0.56832(14) 0.0315(5) Uani 1 1 d . . .
C1S C 0.0064(5) 0.5232(6) 0.9639(3) 0.0441(15) Uani 0.50 1 d P . 1
H1SA H 0.0007 0.5962 0.9623 0.053 Uiso 0.50 1 calc PR . 1
H1SB H -0.0526 0.5090 0.9468 0.053 Uiso 0.50 1 calc PR . 1
C2S C 0.1079(7) 0.4921(7) 0.9133(5) 0.0490(19) Uani 0.50 1 d P D 1
H2SA H 0.1670 0.5014 0.9324 0.059 Uiso 0.50 1 calc PR D 1
H2SB H 0.1109 0.4200 0.9124 0.059 Uiso 0.50 1 calc PR D 1
C3S C 0.1251(12) 0.5444(10) 0.8405(7) 0.034(2) Uani 0.50 1 d P D 1
H3SA H 0.1913 0.5162 0.8135 0.051 Uiso 0.50 1 calc PR D 1
H3SB H 0.1276 0.6155 0.8398 0.051 Uiso 0.50 1 calc PR D 1
H3SC H 0.0679 0.5357 0.8203 0.051 Uiso 0.50 1 calc PR D 1
Cl1D Cl 0.1493(4) 0.4684(5) 0.9936(2) 0.0795(14) Uani 0.25 1 d P E -2
Cl2D Cl 0.1050(8) 0.5301(9) 0.8572(5) 0.073(3) Uani 0.25 1 d P E -2
C1D C 0.1106(13) 0.4389(15) 0.9257(9) 0.047(4) Uani 0.25 1 d P E -2
H1DA H 0.1589 0.3821 0.9088 0.056 Uiso 0.25 1 calc PR E -2
H1DB H 0.0406 0.4158 0.9434 0.056 Uiso 0.25 1 calc PR E -2
C4S C 0.5097(5) 0.5210(5) 0.5288(3) 0.0297(13) Uani 0.50 1 d P . 1
H4SA H 0.5471 0.5807 0.5097 0.036 Uiso 0.50 1 calc PR . 1
H4SB H 0.5551 0.4714 0.5535 0.036 Uiso 0.50 1 calc PR . 1
C5S C 0.408(2) 0.5500(19) 0.5806(11) 0.035(3) Uani 0.50 1 d P F 1
H5SA H 0.3675 0.4920 0.5973 0.041 Uiso 0.50 1 calc PR F 1
H5SB H 0.3651 0.6043 0.5574 0.041 Uiso 0.50 1 calc PR F 1
C6S C 0.4347(5) 0.5854(5) 0.6435(3) 0.0373(13) Uani 0.50 1 d P F 1
H6SA H 0.3699 0.6027 0.6767 0.056 Uiso 0.50 1 calc PR F 1
H6SB H 0.4732 0.6439 0.6269 0.056 Uiso 0.50 1 calc PR F 1
H6SC H 0.4776 0.5316 0.6662 0.056 Uiso 0.50 1 calc PR F 1
Cl3D Cl 0.3665(6) 0.6262(4) 0.6559(4) 0.098(2) Uani 0.25 1 d P G -2
Cl4D Cl 0.5356(4) 0.5241(4) 0.5676(7) 0.174(6) Uani 0.25 1 d P G -2
C2D C 0.412(4) 0.545(4) 0.598(2) 0.037(8) Uani 0.25 1 d P G -2
H2DA H 0.3858 0.4803 0.6199 0.045 Uiso 0.25 1 calc PR G -2
H2DB H 0.3792 0.5697 0.5580 0.045 Uiso 0.25 1 calc PR G -2

loop_
_atom_site_aniso_label
_atom_site_aniso_U_11
_atom_site_aniso_U_22
_atom_site_aniso_U_33
_atom_site_aniso_U_23
_atom_site_aniso_U_13
_atom_site_aniso_U_12
Ru1 0.03201(11) 0.02612(11) 0.01823(10) -0.00757(7) -0.00457(7) -0.00513(8)
Fe1 0.02297(17) 0.02758(18) 0.01867(16) -0.00983(13) -0.00056(13) -0.00521(13)
P1 0.0279(3) 0.0269(3) 0.0167(3) -0.0046(2) -0.0019(2) -0.0051(2)
P2 0.0234(11) 0.0411(15) 0.0251(15) -0.0130(10) -0.0065(9) -0.0065(10)
P2' 0.041(3) 0.052(6) 0.035(6) -0.028(5) -0.006(3) -0.011(3)
O1 0.119(2) 0.0532(15) 0.0270(11) -0.0077(10) -0.0235(13) -0.0252(15)
O2 0.0613(16) 0.0323(12) 0.0729(18) -0.0060(11) 0.0012(13) 0.0026(11)
C1 0.0245(12) 0.0313(13) 0.0218(11) -0.0121(9) -0.0022(9) -0.0050(10)
C2 0.0259(12) 0.0470(16) 0.0242(12) -0.0155(11) -0.0011(10) -0.0089(11)
C3 0.0267(13) 0.0476(16) 0.0271(13) -0.0161(12) -0.0057(10) 0.0021(11)
C4 0.0308(13) 0.0307(13) 0.0218(11) -0.0063(10) -0.0056(10) 0.0012(10)
C5 0.0260(12) 0.0296(12) 0.0161(10) -0.0063(9) -0.0031(9) -0.0050(9)
C6 0.0478(17) 0.0314(14) 0.0242(12) -0.0049(10) -0.0054(11) -0.0044(12)
C7 0.0481(17) 0.0369(15) 0.0227(12) -0.0062(11) 0.0025(11) -0.0180(13)
C8 0.0331(14) 0.0451(16) 0.0205(12) -0.0135(11) 0.0038(10) -0.0102(12)
C9 0.0315(13) 0.0361(14) 0.0207(11) -0.0128(10) -0.0015(10) -0.0040(11)
C10 0.0328(13) 0.0378(14) 0.0226(12) -0.0097(10) -0.0076(10) -0.0027(11)
C11 0.0254(12) 0.0312(12) 0.0195(11) -0.0059(9) -0.0028(9) -0.0065(10)
C12 0.0303(14) 0.072(2) 0.0349(15) -0.0318(15) 0.0051(12) -0.0206(14)
C13 0.0452(16) 0.0278(13) 0.0223(12) 0.0006(10) -0.0066(11) -0.0094(11)
C14 0.062(2) 0.0378(16) 0.0254(13) 0.0042(11) -0.0142(13) -0.0126(14)
C15 0.0462(17) 0.0257(13) 0.0365(15) -0.0010(11) -0.0092(13) -0.0032(12)
C16 0.0516(19) 0.0410(16) 0.0349(15) -0.0024(13) -0.0008(13) -0.0194(14)
C17 0.0282(13) 0.0445(16) 0.0259(13) -0.0112(11) 0.0014(10) -0.0004(11)
C18 0.0295(14) 0.066(2) 0.0362(16) -0.0127(15) -0.0025(12) -0.0071(14)
C19 0.0386(16) 0.0430(17) 0.0397(16) -0.0104(13) -0.0053(13) 0.0069(13)
C20 0.0392(16) 0.067(2) 0.0293(15) -0.0217(14) 0.0009(12) 0.0003(15)
C21 0.040(3) 0.046(4) 0.030(3) -0.010(3) -0.017(3) -0.002(2)
C22 0.066(4) 0.092(5) 0.040(3) -0.020(3) -0.025(3) 0.014(3)
C23 0.041(3) 0.062(4) 0.068(4) -0.016(3) -0.011(3) -0.004(2)
C21' 0.043(7) 0.042(7) 0.024(6) 0.000(5) -0.014(5) -0.005(5)
C22' 0.035(4) 0.055(5) 0.025(4) -0.003(4) -0.019(3) -0.004(4)
C23' 0.027(4) 0.079(8) 0.053(6) -0.021(5) -0.023(4) -0.002(5)
C24 0.046(2) 0.056(2) 0.070(2) -0.0001(18) -0.0317(18) 0.0005(16)
C25 0.039(3) 0.033(5) 0.021(4) -0.011(4) 0.001(3) -0.016(3)
C26 0.049(3) 0.031(5) 0.039(3) 0.000(3) -0.008(3) -0.015(3)
C27 0.044(3) 0.052(4) 0.027(3) -0.014(3) 0.003(2) -0.033(3)
C28 0.053(5) 0.052(4) 0.030(3) -0.018(3) -0.003(3) -0.019(3)
C25' 0.054(10) 0.058(16) 0.040(13) -0.003(9) -0.012(8) -0.038(10)
C26' 0.076(12) 0.020(8) 0.14(3) -0.004(13) -0.030(18) -0.022(7)
C27' 0.083(11) 0.097(16) 0.038(8) -0.036(8) 0.008(7) -0.069(11)
C28' 0.064(12) 0.058(11) 0.036(8) -0.023(7) 0.008(7) -0.046(9)
C29 0.063(2) 0.0355(15) 0.0253(13) -0.0071(11) -0.0113(13) -0.0133(14)
C30 0.0418(16) 0.0327(14) 0.0322(14) -0.0045(11) 0.0008(12) -0.0056(12)
B1 0.0231(12) 0.0193(11) 0.0194(11) -0.0049(9) -0.0038(9) -0.0031(9)
F1 0.0453(10) 0.0532(11) 0.0297(8) -0.0015(7) -0.0189(7) -0.0066(8)
F2 0.0371(9) 0.0307(8) 0.0597(11) -0.0069(8) -0.0223(8) -0.0111(7)
F3 0.0260(8) 0.0389(9) 0.0566(11) -0.0154(8) -0.0159(7) 0.0029(7)
F4 0.0358(8) 0.0297(8) 0.0386(9) -0.0163(7) -0.0102(7) 0.0068(6)
F5 0.0445(10) 0.0227(7) 0.0397(9) 0.0056(6) -0.0100(7) -0.0042(7)
F6 0.0303(8) 0.0273(8) 0.0475(10) -0.0104(7) -0.0178(7) 0.0033(6)
F7 0.0547(13) 0.0419(11) 0.0846(16) -0.0281(11) -0.0010(11) 0.0110(9)
F8 0.0305(10) 0.138(2) 0.0468(12) -0.0497(14) -0.0044(8) 0.0053(12)
F9 0.0253(9) 0.0605(12) 0.0724(14) -0.0302(11) 0.0019(9) -0.0097(8)
F10 0.0439(13) 0.174(3) 0.0895(19) -0.089(2) -0.0309(12) 0.0083(15)
F11 0.146(3) 0.0700(17) 0.106(2) -0.0617(17) -0.063(2) 0.0100(17)
F12 0.0840(18) 0.142(3) 0.0437(13) -0.0428(15) -0.0158(12) -0.0283(17)
F13 0.120(2) 0.0511(13) 0.0630(14) 0.0234(11) -0.0547(15) -0.0327(13)
F14 0.0468(11) 0.1069(19) 0.0206(8) 0.0023(10) 0.0028(8) 0.0007(11)
F15 0.0385(10) 0.0896(16) 0.0269(9) 0.0017(9) -0.0104(7) 0.0011(10)
F16 0.047(3) 0.167(9) 0.084(4) -0.051(4) -0.033(3) 0.051(4)
F17 0.047(3) 0.104(6) 0.067(4) 0.017(3) 0.029(3) 0.027(3)
F18 0.048(4) 0.032(3) 0.316(18) -0.043(7) -0.017(9) 0.005(2)
F16' 0.021(3) 0.060(4) 0.293(16) -0.057(9) -0.032(7) 0.000(3)
F17' 0.073(5) 0.119(7) 0.074(5) -0.057(5) -0.018(4) 0.055(5)
F18' 0.055(6) 0.076(7) 0.081(5) 0.035(5) 0.023(4) 0.042(6)
F19 0.167(3) 0.0273(9) 0.0494(12) -0.0088(9) -0.0529(15) -0.0129(13)
F20 0.0593(13) 0.0379(10) 0.0732(15) -0.0283(10) 0.0115(11) -0.0036(9)
F21 0.0608(12) 0.0235(8) 0.0555(11) -0.0019(7) -0.0234(9) -0.0145(8)
F22 0.0388(12) 0.083(2) 0.0253(10) -0.0108(11) 0.0010(9) 0.0023(12)
F23 0.077(2) 0.0668(17) 0.0292(12) -0.0098(10) -0.0129(13) -0.0355(16)
F24 0.089(2) 0.0426(16) 0.0288(12) -0.0038(11) -0.0220(14) 0.0207(16)
C31 0.0228(11) 0.0199(10) 0.0179(10) -0.0046(8) -0.0021(8) -0.0039(8)
C32 0.0224(11) 0.0202(10) 0.0205(10) -0.0022(8) -0.0028(8) -0.0030(8)
C33 0.0207(11) 0.0251(11) 0.0182(10) -0.0031(8) -0.0031(8) -0.0052(9)
C34 0.0244(11) 0.0225(11) 0.0196(10) -0.0051(8) -0.0018(9) -0.0067(9)
C35 0.0243(11) 0.0193(10) 0.0203(10) -0.0039(8) -0.0040(9) -0.0018(8)
C36 0.0231(11) 0.0221(11) 0.0201(10) -0.0042(8) -0.0041(9) -0.0043(9)
C37 0.0279(12) 0.0256(12) 0.0328(13) -0.0056(10) -0.0100(10) -0.0066(10)
C38 0.0308(13) 0.0217(11) 0.0298(12) -0.0050(9) -0.0110(10) -0.0005(9)
C39 0.0242(11) 0.0183(10) 0.0251(11) -0.0051(8) -0.0059(9) -0.0028(8)
C40 0.0256(12) 0.0247(11) 0.0250(11) -0.0075(9) -0.0061(9) -0.0041(9)
C41 0.0226(12) 0.0253(12) 0.0348(13) -0.0104(10) -0.0060(10) -0.0020(9)
C42 0.0267(13) 0.0344(14) 0.0418(15) -0.0166(12) -0.0116(11) -0.0027(10)
C43 0.0324(14) 0.0355(14) 0.0372(14) -0.0171(12) -0.0126(11) -0.0025(11)
C44 0.0274(12) 0.0283(12) 0.0295(13) -0.0125(10) -0.0052(10) -0.0025(10)
C45 0.0257(13) 0.0444(16) 0.0440(16) -0.0204(13) -0.0081(11) -0.0014(11)
C46 0.0397(17) 0.066(2) 0.055(2) -0.0367(18) -0.0178(15) -0.0009(15)
C47 0.0240(11) 0.0208(11) 0.0233(11) -0.0067(9) -0.0046(9) -0.0034(9)
C48 0.0255(12) 0.0257(11) 0.0230(11) -0.0065(9) -0.0041(9) -0.0056(9)
C49 0.0287(13) 0.0360(14) 0.0208(11) -0.0044(10) -0.0058(9) -0.0092(10)
C50 0.0283(13) 0.0397(15) 0.0248(12) -0.0101(11) 0.0017(10) -0.0102(11)
C51 0.0252(12) 0.0316(13) 0.0313(13) -0.0088(10) -0.0026(10) -0.0031(10)
C52 0.0259(12) 0.0244(11) 0.0273(12) -0.0060(9) -0.0039(9) -0.0042(9)
C53 0.0340(15) 0.0574(19) 0.0233(13) -0.0019(12) -0.0049(11) -0.0100(13)
C54 0.0288(15) 0.0464(18) 0.0455(18) -0.0078(14) 0.0020(12) 0.0026(13)
C55 0.0198(10) 0.0226(11) 0.0235(11) -0.0054(9) -0.0041(9) -0.0047(8)
C56 0.0263(12) 0.0241(11) 0.0233(11) -0.0062(9) -0.0041(9) -0.0054(9)
C57 0.0335(13) 0.0213(11) 0.0299(13) -0.0067(9) -0.0080(10) -0.0056(10)
C58 0.0349(14) 0.0225(12) 0.0282(12) -0.0006(9) -0.0083(10) -0.0049(10)
C59 0.0274(12) 0.0266(12) 0.0224(11) -0.0042(9) -0.0049(9) -0.0009(9)
C60 0.0219(11) 0.0217(11) 0.0218(11) -0.0053(9) -0.0033(9) -0.0024(8)
C61 0.060(2) 0.0232(13) 0.0384(15) -0.0061(11) -0.0156(14) -0.0080(12)
C62 0.0371(14) 0.0304(13) 0.0265(13) -0.0033(10) -0.0083(11) -0.0017(11)
C1S 0.036(3) 0.059(4) 0.034(3) -0.007(3) -0.010(2) 0.009(3)
C2S 0.043(4) 0.056(5) 0.045(5) -0.009(4) -0.001(3) -0.009(4)
C3S 0.037(6) 0.037(4) 0.024(5) -0.012(3) 0.005(4) -0.002(3)
Cl1D 0.066(3) 0.123(4) 0.056(2) -0.024(3) -0.003(2) -0.036(3)
Cl2D 0.053(4) 0.105(6) 0.054(6) -0.026(4) 0.004(3) 0.006(3)
C1D 0.039(8) 0.059(10) 0.046(9) -0.024(9) 0.005(6) -0.021(8)
C4S 0.014(3) 0.032(3) 0.048(3) 0.001(2) -0.017(2) -0.008(2)
C5S 0.027(6) 0.032(6) 0.045(8) 0.003(5) -0.010(5) -0.015(4)
C6S 0.035(3) 0.028(3) 0.044(3) -0.001(2) 0.003(3) -0.012(2)
Cl3D 0.137(6) 0.069(3) 0.118(5) -0.002(3) -0.076(4) -0.039(3)
Cl4D 0.030(2) 0.046(3) 0.400(17) 0.006(6) 0.011(5) -0.010(2)
C2D 0.026(9) 0.030(8) 0.06(2) 0.011(13) -0.023(15) -0.006(6)

loop_
_atom_type_symbol
_atom_type_description
_atom_type_scat_dispersion_real
_atom_type_scat_dispersion_imag
_atom_type_scat_source
C C 0.0033 0.0016 'International Tables Vol C Tables 4.2.6.8 and 6.1.1.4'
H H 0.0000 0.0000 'International Tables Vol C Tables 4.2.6.8 and 6.1.1.4'
O O 0.0106 0.0060 'International Tables Vol C Tables 4.2.6.8 and 6.1.1.4'
P P 0.1023 0.0942 'International Tables Vol C Tables 4.2.6.8 and 6.1.1.4'
Fe Fe 0.3463 0.8444 'International Tables Vol C Tables 4.2.6.8 and 6.1.1.4'
Ru Ru -1.2594 0.8363 'International Tables Vol C Tables 4.2.6.8 and 6.1.1.4'
B B 0.0013 0.0007 'International Tables Vol C Tables 4.2.6.8 and 6.1.1.4'
F F 0.0171 0.0103 'International Tables Vol C Tables 4.2.6.8 and 6.1.1.4'
Cl Cl 0.1484 0.1585 'International Tables Vol C Tables 4.2.6.8 and 6.1.1.4'

loop_
_geom_angle_atom_site_label_1
_geom_angle_atom_site_label_2
_geom_angle_atom_site_label_3
_geom_angle
_geom_angle_site_symmetry_1
C29 Ru1 C30 89.07(13) .
C29 Ru1 C1 172.80(12) .
C30 Ru1 C1 98.06(11) .
C29 Ru1 P2' 93.1(4) .
C30 Ru1 P2' 101.4(5) .
C1 Ru1 P2' 84.5(4) .
C29 Ru1 P1 97.95(10) .
C30 Ru1 P1 101.67(9) .
C1 Ru1 P1 81.64(6) .
P2' Ru1 P1 154.5(4) .
C29 Ru1 P2 96.3(2) .
C30 Ru1 P2 97.5(2) .
C1 Ru1 P2 81.8(2) .
P2' Ru1 P2 5.0(7) .
P1 Ru1 P2 156.20(19) .
C29 Ru1 H1M 86.4 .
C30 Ru1 H1M 175.4 .
C1 Ru1 H1M 86.5 .
P2' Ru1 H1M 78.5 .
P1 Ru1 H1M 79.4 .
P2 Ru1 H1M 82.6 .
C2 Fe1 C8 115.14(11) .
C2 Fe1 C3 41.00(12) .
C8 Fe1 C3 103.35(12) .
C2 Fe1 C9 150.33(11) .
C8 Fe1 C9 40.88(11) .
C3 Fe1 C9 116.83(11) .
C2 Fe1 C1 41.83(10) .
C8 Fe1 C1 152.67(11) .
C3 Fe1 C1 68.84(10) .
C9 Fe1 C1 166.13(10) .
C2 Fe1 C7 105.18(12) .
C8 Fe1 C7 40.95(12) .
C3 Fe1 C7 123.36(13) .
C9 Fe1 C7 68.37(11) .
C1 Fe1 C7 120.33(11) .
C2 Fe1 C5 70.16(10) .
C8 Fe1 C5 161.84(11) .
C3 Fe1 C5 68.62(10) .
C9 Fe1 C5 126.84(10) .
C1 Fe1 C5 41.38(10) .
C7 Fe1 C5 156.95(11) .
C2 Fe1 C10 165.74(12) .
C8 Fe1 C10 68.43(11) .
C3 Fe1 C10 153.24(11) .
C9 Fe1 C10 40.46(10) .
C1 Fe1 C10 129.77(10) .
C7 Fe1 C10 67.89(12) .
C5 Fe1 C10 111.02(11) .
C2 Fe1 C4 69.21(11) .
C8 Fe1 C4 123.30(11) .
C3 Fe1 C4 40.60(11) .
C9 Fe1 C4 106.88(11) .
C1 Fe1 C4 68.54(10) .
C7 Fe1 C4 160.71(12) .
C5 Fe1 C4 40.32(10) .
C10 Fe1 C4 121.45(11) .
C2 Fe1 C6 126.60(12) .
C8 Fe1 C6 68.24(12) .
C3 Fe1 C6 161.97(12) .
C9 Fe1 C6 67.94(11) .
C1 Fe1 C6 110.90(11) .
C7 Fe1 C6 40.09(12) .
C5 Fe1 C6 123.93(11) .
C10 Fe1 C6 40.29(11) .
C4 Fe1 C6 157.26(12) .
C11 P1 C17 102.51(12) .
C11 P1 C13 105.69(12) .
C17 P1 C13 110.82(13) .
C11 P1 Ru1 103.69(8) .
C17 P1 Ru1 119.12(10) .
C13 P1 Ru1 113.21(9) .
C12 P2 C21 102.2(4) .
C12 P2 C25 105.4(6) .
C21 P2 C25 110.5(7) .
C12 P2 Ru1 102.5(3) .
C21 P2 Ru1 116.9(5) .
C25 P2 Ru1 117.2(6) .
C25' P2' C21' 110.2(15) .
C25' P2' C12 101.5(14) .
C21' P2' C12 112.5(9) .
C25' P2' Ru1 118.2(14) .
C21' P2' Ru1 111.6(10) .
C12 P2' Ru1 102.3(6) .
C5 C1 C2 107.7(2) .
C5 C1 Fe1 69.74(13) .
C2 C1 Fe1 68.08(13) .
C5 C1 Ru1 106.66(16) .
C2 C1 Ru1 104.80(16) .
Fe1 C1 Ru1 169.54(14) .
C5 C1 H1 124.0 .
C2 C1 H1 123.8 .
Fe1 C1 H1 108.8 .
Ru1 C1 H1 81.5 .
C3 C2 C1 106.9(2) .
C3 C2 C12 130.2(3) .
C1 C2 C12 120.9(2) .
C3 C2 Fe1 70.16(15) .
C1 C2 Fe1 70.09(14) .
C12 C2 Fe1 136.9(2) .
C2 C3 C4 109.3(2) .
C2 C3 Fe1 68.85(16) .
C4 C3 Fe1 70.67(15) .
C2 C3 H3A 125.4 .
C4 C3 H3A 125.4 .
Fe1 C3 H3A 125.4 .
C5 C4 C3 108.6(2) .
C5 C4 Fe1 69.68(14) .
C3 C4 Fe1 68.72(16) .
C5 C4 H4A 125.7 .
C3 C4 H4A 125.7 .
Fe1 C4 H4A 125.7 .
C4 C5 C1 107.4(2) .
C4 C5 C11 128.7(2) .
C1 C5 C11 121.1(2) .
C4 C5 Fe1 70.00(14) .
C1 C5 Fe1 68.89(13) .
C11 C5 Fe1 140.97(18) .
C7 C6 C10 108.1(3) .
C7 C6 Fe1 69.09(17) .
C10 C6 Fe1 69.54(16) .
C7 C6 H6A 125.9 .
C10 C6 H6A 125.9 .
Fe1 C6 H6A 125.9 .
C6 C7 C8 108.3(2) .
C6 C7 Fe1 70.82(16) .
C8 C7 Fe1 68.81(16) .
C6 C7 H7A 125.9 .
C8 C7 H7A 125.9 .
Fe1 C7 H7A 125.9 .
C9 C8 C7 107.5(3) .
C9 C8 Fe1 69.94(14) .
C7 C8 Fe1 70.24(15) .
C9 C8 H8A 126.2 .
C7 C8 H8A 126.2 .
Fe1 C8 H8A 126.2 .
C10 C9 C8 108.3(2) .
C10 C9 Fe1 70.65(14) .
C8 C9 Fe1 69.18(14) .
C10 C9 H9A 125.9 .
C8 C9 H9A 125.9 .
Fe1 C9 H9A 125.9 .
C9 C10 C6 107.8(3) .
C9 C10 Fe1 68.89(15) .
C6 C10 Fe1 70.17(16) .
C9 C10 H10A 126.1 .
C6 C10 H10A 126.1 .
Fe1 C10 H10A 126.1 .
C5 C11 P1 106.17(16) .
C5 C11 H11A 110.5 .
P1 C11 H11A 110.5 .
C5 C11 H11B 110.5 .
P1 C11 H11B 110.5 .
H11A C11 H11B 108.7 .
C2 C12 P2 106.5(3) .
C2 C12 P2' 101.7(6) .
P2 C12 P2' 5.8(9) .
C2 C12 H12A 110.4 .
P2 C12 H12A 110.4 .
P2' C12 H12A 115.7 .
C2 C12 H12B 110.4 .
P2 C12 H12B 110.4 .
P2' C12 H12B 109.8 .
H12A C12 H12B 108.6 .
C16 C13 C14 108.9(2) .
C16 C13 C15 107.3(2) .
C14 C13 C15 108.3(3) .
C16 C13 P1 114.0(2) .
C14 C13 P1 109.87(19) .
C15 C13 P1 108.24(18) .
C13 C14 H14A 109.5 .
C13 C14 H14B 109.5 .
H14A C14 H14B 109.5 .
C13 C14 H14C 109.5 .
H14A C14 H14C 109.5 .
H14B C14 H14C 109.5 .
C13 C15 H15A 109.5 .
C13 C15 H15B 109.5 .
H15A C15 H15B 109.5 .
C13 C15 H15C 109.5 .
H15A C15 H15C 109.5 .
H15B C15 H15C 109.5 .
C13 C16 H16A 109.5 .
C13 C16 H16B 109.5 .
H16A C16 H16B 109.5 .
C13 C16 H16C 109.5 .
H16A C16 H16C 109.5 .
H16B C16 H16C 109.5 .
C20 C17 C19 108.2(3) .
C20 C17 C18 110.5(2) .
C19 C17 C18 106.8(3) .
C20 C17 P1 109.3(2) .
C19 C17 P1 108.14(19) .
C18 C17 P1 113.8(2) .
C17 C18 H18A 109.5 .
C17 C18 H18B 109.5 .
H18A C18 H18B 109.5 .
C17 C18 H18C 109.5 .
H18A C18 H18C 109.5 .
H18B C18 H18C 109.5 .
C17 C19 H19A 109.5 .
C17 C19 H19B 109.5 .
H19A C19 H19B 109.5 .
C17 C19 H19C 109.5 .
H19A C19 H19C 109.5 .
H19B C19 H19C 109.5 .
C17 C20 H20A 109.5 .
C17 C20 H20B 109.5 .
H20A C20 H20B 109.5 .
C17 C20 H20C 109.5 .
H20A C20 H20C 109.5 .
H20B C20 H20C 109.5 .
C22 C21 C23 108.8(5) .
C22 C21 C24 111.7(5) .
C23 C21 C24 103.8(5) .
C22 C21 P2 109.5(5) .
C23 C21 P2 113.2(5) .
C24 C21 P2 109.7(5) .
C24 C21' C22' 110.7(9) .
C24 C21' C23' 106.1(11) .
C22' C21' C23' 111.1(10) .
C24 C21' P2' 107.2(9) .
C22' C21' P2' 110.6(10) .
C23' C21' P2' 110.9(10) .
C21' C22' H22D 109.5 .
C21' C22' H22E 109.5 .
H22D C22' H22E 109.5 .
C21' C22' H22F 109.5 .
H22D C22' H22F 109.5 .
H22E C22' H22F 109.5 .
C21' C23' H23D 109.5 .
C21' C23' H23E 109.5 .
H23D C23' H23E 109.5 .
C21' C23' H23F 109.5 .
H23D C23' H23F 109.5 .
H23E C23' H23F 109.5 .
C21' C24 C21 21.3(4) .
C21' C24 H24A 107.7 .
C21 C24 H24A 109.6 .
C21' C24 H24B 128.5 .
C21 C24 H24B 110.4 .
H24A C24 H24B 109.5 .
C21' C24 H24C 89.8 .
C21 C24 H24C 108.4 .
H24A C24 H24C 109.5 .
H24B C24 H24C 109.5 .
C21' C24 H24D 108.7 .
C21 C24 H24D 116.1 .
H24A C24 H24D 14.8 .
H24B C24 H24D 116.3 .
H24C C24 H24D 94.6 .
C21' C24 H24E 112.5 .
C21 C24 H24E 91.3 .
H24A C24 H24E 97.1 .
H24B C24 H24E 29.3 .
H24C C24 H24E 138.3 .
H24D C24 H24E 109.5 .
C21' C24 H24F 107.2 .
C21 C24 H24F 119.1 .
H24A C24 H24F 122.7 .
H24B C24 H24F 80.7 .
H24C C24 H24F 28.8 .
H24D C24 H24F 109.5 .
H24E C24 H24F 109.5 .
C27 C25 C26 107.8(11) .
C27 C25 C28 108.8(11) .
C26 C25 C28 106.1(9) .
C27 C25 P2 115.7(9) .
C26 C25 P2 109.9(10) .
C28 C25 P2 108.2(10) .
C26' C25' C28' 109(3) .
C26' C25' C27' 102(3) .
C28' C25' C27' 114(3) .
C26' C25' P2' 107(2) .
C28' C25' P2' 113(2) .
C27' C25' P2' 111(2) .
C25' C26' H26D 109.5 .
C25' C26' H26E 109.4 .
H26D C26' H26E 109.5 .
C25' C26' H26F 109.5 .
H26D C26' H26F 109.5 .
H26E C26' H26F 109.5 .
C25' C27' H27D 109.5 .
C25' C27' H27E 109.5 .
H27D C27' H27E 109.5 .
C25' C27' H27F 109.5 .
H27D C27' H27F 109.5 .
H27E C27' H27F 109.5 .
C25' C28' H28D 109.5 .
C25' C28' H28E 109.5 .
H28D C28' H28E 109.5 .
C25' C28' H28F 109.5 .
H28D C28' H28F 109.5 .
H28E C28' H28F 109.5 .
O1 C29 Ru1 178.9(3) .
O2 C30 Ru1 172.8(3) .
C55 B1 C47 111.51(19) .
C55 B1 C31 113.04(19) .
C47 B1 C31 103.69(18) .
C55 B1 C39 104.88(18) .
C47 B1 C39 111.63(19) .
C31 B1 C39 112.30(19) .
C36 C31 C32 115.9(2) .
C36 C31 B1 123.0(2) .
C32 C31 B1 120.8(2) .
C33 C32 C31 121.8(2) .
C33 C32 H32A 119.1 .
C31 C32 H32A 119.1 .
C34 C33 C32 121.4(2) .
C34 C33 C37 119.1(2) .
C32 C33 C37 119.3(2) .
C33 C34 C35 117.5(2) .
C33 C34 H34A 121.3 .
C35 C34 H34A 121.3 .
C36 C35 C34 121.1(2) .
C36 C35 C38 120.5(2) .
C34 C35 C38 118.5(2) .
C35 C36 C31 122.3(2) .
C35 C36 H36A 118.8 .
C31 C36 H36A 118.8 .
F3 C37 F2 107.1(2) .
F3 C37 F1 106.0(2) .
F2 C37 F1 105.9(2) .
F3 C37 C33 113.1(2) .
F2 C37 C33 112.8(2) .
F1 C37 C33 111.3(2) .
F4 C38 F5 106.1(2) .
F4 C38 F6 106.9(2) .
F5 C38 F6 105.9(2) .
F4 C38 C35 112.6(2) .
F5 C38 C35 112.4(2) .
F6 C38 C35 112.5(2) .
C40 C39 C44 115.7(2) .
C40 C39 B1 121.9(2) .
C44 C39 B1 122.2(2) .
C41 C40 C39 122.1(2) .
C41 C40 H40A 118.9 .
C39 C40 H40A 118.9 .
C42 C41 C40 120.6(2) .
C42 C41 C45 118.5(2) .
C40 C41 C45 120.7(2) .
C43 C42 C41 118.2(2) .
C43 C42 H42A 120.9 .
C41 C42 H42A 120.9 .
C42 C43 C44 121.1(2) .
C42 C43 C46 119.8(3) .
C44 C43 C46 119.0(3) .
C43 C44 C39 122.2(2) .
C43 C44 H44A 118.9 .
C39 C44 H44A 118.9 .
F8 C45 F9 107.7(3) .
F8 C45 F7 106.2(3) .
F9 C45 F7 105.2(2) .
F8 C45 C41 113.3(2) .
F9 C45 C41 112.9(2) .
F7 C45 C41 111.0(3) .
F10 C46 F11 108.8(3) .
F10 C46 F12 105.2(3) .
F11 C46 F12 103.9(3) .
F10 C46 C43 113.8(3) .
F11 C46 C43 111.9(3) .
F12 C46 C43 112.5(3) .
C52 C47 C48 115.8(2) .
C52 C47 B1 123.7(2) .
C48 C47 B1 120.4(2) .
C49 C48 C47 122.4(2) .
C49 C48 H48A 118.8 .
C47 C48 H48A 118.8 .
C50 C49 C48 120.5(2) .
C50 C49 C53 120.5(2) .
C48 C49 C53 118.9(2) .
C49 C50 C51 118.3(2) .
C49 C50 H50A 120.9 .
C51 C50 H50A 120.9 .
C50 C51 C52 121.0(2) .
C50 C51 C54 119.3(2) .
C52 C51 C54 119.7(3) .
C51 C52 C47 122.0(2) .
C51 C52 H52A 119.0 .
C47 C52 H52A 119.0 .
F15 C53 F14 106.3(2) .
F15 C53 F13 105.5(3) .
F14 C53 F13 106.5(3) .
F15 C53 C49 113.3(2) .
F14 C53 C49 112.3(3) .
F13 C53 C49 112.4(2) .
F16' C54 F18' 111.4(9) .
F16' C54 F18 130.7(6) .
F18' C54 F18 39.9(7) .
F16' C54 F17 51.6(7) .
F18' C54 F17 129.0(5) .
F18 C54 F17 108.8(7) .
F16' C54 F16 53.2(8) .
F18' C54 F16 66.7(7) .
F18 C54 F16 104.0(7) .
F17 C54 F16 102.1(6) .
F16' C54 F17' 104.5(8) .
F18' C54 F17' 100.4(7) .
F18 C54 F17' 62.6(7) .
F17 C54 F17' 54.9(5) .
F16 C54 F17' 139.5(4) .
F16' C54 C51 114.4(4) .
F18' C54 C51 115.0(5) .
F18 C54 C51 114.6(5) .
F17 C54 C51 115.4(4) .
F16 C54 C51 110.6(3) .
F17' C54 C51 109.6(4) .
C60 C55 C56 115.9(2) .
C60 C55 B1 124.4(2) .
C56 C55 B1 119.6(2) .
C57 C56 C55 122.1(2) .
C57 C56 H56A 118.9 .
C55 C56 H56A 118.9 .
C56 C57 C58 121.2(2) .
C56 C57 C61 119.9(2) .
C58 C57 C61 118.9(2) .
C59 C58 C57 117.7(2) .
C59 C58 H58A 121.1 .
C57 C58 H58A 121.1 .
C58 C59 C60 121.1(2) .
C58 C59 C62 119.3(2) .
C60 C59 C62 119.6(2) .
C59 C60 C55 122.0(2) .
C59 C60 H60A 119.0 .
C55 C60 H60A 119.0 .
F19 C61 F21 106.9(3) .
F19 C61 F20 107.0(3) .
F21 C61 F20 104.9(2) .
F19 C61 C57 112.7(2) .
F21 C61 C57 112.7(3) .
F20 C61 C57 112.0(2) .
F22' C62 F23' 107.1(11) .
F22' C62 F24 122.9(8) .
F23' C62 F24 26.7(7) .
F22' C62 F22 77.4(8) .
F23' C62 F22 127.1(8) .
F24 C62 F22 106.4(3) .
F22' C62 F24' 109.5(12) .
F23' C62 F24' 99.4(11) .
F24 C62 F24' 73.9(9) .
F22 C62 F24' 36.9(8) .
F22' C62 F23 28.2(7) .
F23' C62 F23 84.2(8) .
F24 C62 F23 106.7(3) .
F22 C62 F23 104.4(3) .
F24' C62 F23 131.0(9) .
F22' C62 C59 116.5(8) .
F23' C62 C59 111.3(9) .
F24 C62 C59 113.7(2) .
F22 C62 C59 112.7(2) .
F24' C62 C59 111.6(8) .
F23 C62 C59 112.3(2) .
C1S C1S C2S 117.4(7) 2_567
C1S C1S H1SA 108.0 2_567
C2S C1S H1SA 108.0 .
C1S C1S H1SB 108.0 2_567
C2S C1S H1SB 108.0 .
H1SA C1S H1SB 107.2 .
C3S C2S C1S 117.8(9) .
C3S C2S H2SA 107.9 .
C1S C2S H2SA 107.9 .
C3S C2S H2SB 107.9 .
C1S C2S H2SB 107.9 .
H2SA C2S H2SB 107.2 .
C2S C3S H3SA 109.5 .
C2S C3S H3SB 109.5 .
H3SA C3S H3SB 109.5 .
C2S C3S H3SC 109.5 .
H3SA C3S H3SC 109.5 .
H3SB C3S H3SC 109.5 .
Cl2D C1D Cl1D 117.2(11) .
Cl2D C1D H1DA 108.0 .
Cl1D C1D H1DA 108.0 .
Cl2D C1D H1DB 108.0 .
Cl1D C1D H1DB 108.0 .
H1DA C1D H1DB 107.3 .
C4S C4S C5S 112.3(10) 2_666
C4S C4S H4SA 109.1 2_666
C5S C4S H4SA 109.1 .
C4S C4S H4SB 109.1 2_666
C5S C4S H4SB 109.1 .
H4SA C4S H4SB 107.9 .
C4S C5S C6S 109.7(15) .
C4S C5S H5SA 109.7 .
C6S C5S H5SA 109.7 .
C4S C5S H5SB 109.7 .
C6S C5S H5SB 109.7 .
H5SA C5S H5SB 108.2 .
C5S C6S H6SA 109.5 .
C5S C6S H6SB 109.5 .
H6SA C6S H6SB 109.5 .
C5S C6S H6SC 109.5 .
H6SA C6S H6SC 109.5 .
H6SB C6S H6SC 109.5 .
Cl4D C2D Cl3D 119(3) .
Cl4D C2D H2DA 107.5 .
Cl3D C2D H2DA 107.5 .
Cl4D C2D H2DB 107.5 .
Cl3D C2D H2DB 107.5 .
H2DA C2D H2DB 107.0 .

loop_
_geom_bond_atom_site_label_1
_geom_bond_atom_site_label_2
_geom_bond_distance
_geom_bond_site_symmetry_2
Ru1 C29 1.847(3) .
Ru1 C30 1.970(3) .
Ru1 C1 2.315(2) .
Ru1 P2' 2.329(17) .
Ru1 P1 2.4152(7) .
Ru1 P2 2.449(8) .
Ru1 H1M 1.6787 .
Fe1 C2 2.023(3) .
Fe1 C8 2.033(3) .
Fe1 C3 2.040(3) .
Fe1 C9 2.043(2) .
Fe1 C1 2.050(2) .
Fe1 C7 2.052(3) .
Fe1 C5 2.062(2) .
Fe1 C10 2.066(3) .
Fe1 C4 2.066(3) .
Fe1 C6 2.074(3) .
P1 C11 1.867(2) .
P1 C17 1.886(3) .
P1 C13 1.898(3) .
P2 C12 1.822(9) .
P2 C21 1.886(10) .
P2 C25 1.892(17) .
P2' C25' 1.85(4) .
P2' C21' 1.94(2) .
P2' C12 1.965(17) .
O1 C29 1.146(4) .
O2 C30 1.140(4) .
C1 C5 1.453(3) .
C1 C2 1.454(4) .
C1 H1 0.8966 .
C2 C3 1.423(4) .
C2 C12 1.496(4) .
C3 C4 1.425(4) .
C3 H3A 1.0000 .
C4 C5 1.423(3) .
C4 H4A 1.0000 .
C5 C11 1.494(3) .
C6 C7 1.414(4) .
C6 C10 1.426(4) .
C6 H6A 1.0000 .
C7 C8 1.429(4) .
C7 H7A 1.0000 .
C8 C9 1.423(4) .
C8 H8A 1.0000 .
C9 C10 1.421(4) .
C9 H9A 1.0000 .
C10 H10A 1.0000 .
C11 H11A 0.9900 .
C11 H11B 0.9900 .
C12 H12A 0.9900 .
C12 H12B 0.9900 .
C13 C16 1.534(4) .
C13 C14 1.540(4) .
C13 C15 1.546(4) .
C14 H14A 0.9800 .
C14 H14B 0.9800 .
C14 H14C 0.9800 .
C15 H15A 0.9800 .
C15 H15B 0.9800 .
C15 H15C 0.9800 .
C16 H16A 0.9800 .
C16 H16B 0.9800 .
C16 H16C 0.9800 .
C17 C20 1.536(4) .
C17 C19 1.537(4) .
C17 C18 1.540(4) .
C18 H18A 0.9800 .
C18 H18B 0.9800 .
C18 H18C 0.9800 .
C19 H19A 0.9800 .
C19 H19B 0.9800 .
C19 H19C 0.9800 .
C20 H20A 0.9800 .
C20 H20B 0.9800 .
C20 H20C 0.9800 .
C21 C22 1.520(8) .
C21 C23 1.566(9) .
C21 C24 1.594(8) .
C22 H22A 0.9800 .
C22 H22B 0.9800 .
C22 H22C 0.9800 .
C23 H23A 0.9800 .
C23 H23B 0.9800 .
C23 H23C 0.9800 .
C21' C24 1.379(16) .
C21' C22' 1.497(14) .
C21' C23' 1.523(17) .
C22' H22D 0.9800 .
C22' H22E 0.9800 .
C22' H22F 0.9800 .
C23' H23D 0.9800 .
C23' H23E 0.9800 .
C23' H23F 0.9800 .
C24 H24A 0.9600 .
C24 H24B 0.9600 .
C24 H24C 0.9600 .
C24 H24D 0.9599 .
C24 H24E 0.9600 .
C24 H24F 0.9599 .
C25 C27 1.54(2) .
C25 C26 1.541(18) .
C25 C28 1.549(15) .
C26 H26A 0.9800 .
C26 H26B 0.9800 .
C26 H26C 0.9800 .
C27 H27A 0.9800 .
C27 H27B 0.9800 .
C27 H27C 0.9800 .
C28 H28A 0.9800 .
C28 H28B 0.9800 .
C28 H28C 0.9800 .
C25' C26' 1.49(4) .
C25' C28' 1.51(4) .
C25' C27' 1.53(5) .
C26' H26D 0.9800 .
C26' H26E 0.9800 .
C26' H26F 0.9800 .
C27' H27D 0.9800 .
C27' H27E 0.9800 .
C27' H27F 0.9800 .
C28' H28D 0.9800 .
C28' H28E 0.9800 .
C28' H28F 0.9800 .
B1 C55 1.633(3) .
B1 C47 1.636(3) .
B1 C31 1.643(3) .
B1 C39 1.652(4) .
F1 C37 1.347(3) .
F2 C37 1.342(3) .
F3 C37 1.337(3) .
F4 C38 1.336(3) .
F5 C38 1.347(3) .
F6 C38 1.348(3) .
F7 C45 1.351(4) .
F8 C45 1.318(4) .
F9 C45 1.327(3) .
F10 C46 1.314(4) .
F11 C46 1.319(5) .
F12 C46 1.333(5) .
F13 C53 1.335(4) .
F14 C53 1.335(3) .
F15 C53 1.331(3) .
F16 C54 1.357(7) .
F17 C54 1.289(6) .
F18 C54 1.256(8) .
F16' C54 1.224(7) .
F17' C54 1.373(7) .
F18' C54 1.252(8) .
F19 C61 1.332(4) .
F20 C61 1.346(4) .
F21 C61 1.333(4) .
F22 C62 1.338(4) .
F23 C62 1.361(4) .
F24 C62 1.329(4) .
F22' C62 1.217(16) .
F23' C62 1.30(2) .
F24' C62 1.36(2) .
C31 C36 1.400(3) .
C31 C32 1.403(3) .
C32 C33 1.394(3) .
C32 H32A 0.9500 .
C33 C34 1.388(3) .
C33 C37 1.497(3) .
C34 C35 1.394(3) .
C34 H34A 0.9500 .
C35 C36 1.389(3) .
C35 C38 1.491(3) .
C36 H36A 0.9500 .
C39 C40 1.402(3) .
C39 C44 1.404(3) .
C40 C41 1.397(3) .
C40 H40A 0.9500 .
C41 C42 1.390(4) .
C41 C45 1.496(4) .
C42 C43 1.380(4) .
C42 H42A 0.9500 .
C43 C44 1.388(4) .
C43 C46 1.504(4) .
C44 H44A 0.9500 .
C47 C52 1.397(3) .
C47 C48 1.406(3) .
C48 C49 1.392(3) .
C48 H48A 0.9500 .
C49 C50 1.383(4) .
C49 C53 1.493(4) .
C50 C51 1.388(4) .
C50 H50A 0.9500 .
C51 C52 1.394(4) .
C51 C54 1.501(4) .
C52 H52A 0.9500 .
C55 C60 1.401(3) .
C55 C56 1.404(3) .
C56 C57 1.383(4) .
C56 H56A 0.9500 .
C57 C58 1.393(4) .
C57 C61 1.501(4) .
C58 C59 1.382(3) .
C58 H58A 0.9500 .
C59 C60 1.395(3) .
C59 C62 1.499(4) .
C60 H60A 0.9500 .
C1S C1S 1.460(12) 2_567
C1S C2S 1.535(10) .
C1S H1SA 0.9900 .
C1S H1SB 0.9900 .
C2S C3S 1.493(15) .
C2S H2SA 0.9900 .
C2S H2SB 0.9900 .
C3S H3SA 0.9800 .
C3S H3SB 0.9800 .
C3S H3SC 0.9800 .
Cl1D C1D 1.711(17) .
Cl2D C1D 1.69(2) .
C1D H1DA 0.9900 .
C1D H1DB 0.9900 .
C4S C4S 1.483(12) 2_666
C4S C5S 1.54(3) .
C4S H4SA 0.9900 .
C4S H4SB 0.9900 .
C5S C6S 1.58(2) .
C5S H5SA 0.9900 .
C5S H5SB 0.9900 .
C6S H6SA 0.9800 .
C6S H6SB 0.9800 .
C6S H6SC 0.9800 .
Cl3D C2D 1.71(5) .
Cl4D C2D 1.61(6) .
C2D H2DA 0.9900 .
C2D H2DB 0.9900 .
